data_1547710
loop_
_publ_author_name
'Guo-Ming Ho'
'Medel Manuel L. Zulueta'
'Shang-Cheng Hung'

_publ_section_title
;
 Stereoselective one-pot synthesis of polypropionates
;
_journal_name_full 'Nature Cummunications'
_journal_page_first 679
_journal_paper_doi 10.1038/s41467-017-00787-y
_journal_volume 8
_journal_year 2017
_chemical_absolute_configuration unk
_chemical_formula_moiety 'C18 H24 O4'
_chemical_formula_sum 'C18 H24 O4'
_chemical_formula_weight 304.37
_space_group_IT_number 4
_symmetry_cell_setting monoclinic
_symmetry_Int_Tables_number 4
_symmetry_space_group_name_Hall 'P 2yb'
_symmetry_space_group_name_H-M 'P 1 21 1'
_atom_sites_solution_hydrogens geom
_cell_angle_alpha 90
_cell_angle_beta 108.429(2)
_cell_angle_gamma 90
_cell_formula_units_Z 2
_cell_length_a 8.8720(3)
_cell_length_b 11.0082(3)
_cell_length_c 9.1544(3)
_cell_measurement_reflns_used 8403
_cell_measurement_temperature 100.0(2)
_cell_measurement_theta_max 26.58
_cell_measurement_theta_min 2.35
_cell_volume 848.21(5)
_computing_cell_refinement 'APEX3 v2015.9-0 (Bruker AXS)'
_computing_data_collection 'Bruker Instrument Service v2012.12.0.3'
_computing_data_reduction 'SAINT V8.35A (Bruker AXS Inc., 2015)'
_computing_molecular_graphics 'shelXle (C.B. Huebschle, rev 740)'
_computing_publication_material 'WinGX publication routines (Farrugia, 1999)'
_computing_structure_refinement 'SHELXL-2013 (Sheldrick, 2013)'
_computing_structure_solution 'XT, VERSION 2014/4'
_diffrn_ambient_temperature 100.0(2)
_diffrn_measured_fraction_theta_full 1
_diffrn_measured_fraction_theta_max 0.997
_diffrn_measurement_device_type 'Bruker APEX-II CCD'
_diffrn_measurement_method '\f and \w scans'
_diffrn_radiation_monochromator graphite
_diffrn_radiation_type MoK\a
_diffrn_radiation_wavelength 0.71073
_diffrn_reflns_av_R_equivalents 0.0464
_diffrn_reflns_av_unetI/netI 0.0275
_diffrn_reflns_Laue_measured_fraction_full 1
_diffrn_reflns_Laue_measured_fraction_max 0.997
_diffrn_reflns_limit_h_max 11
_diffrn_reflns_limit_h_min -11
_diffrn_reflns_limit_k_max 14
_diffrn_reflns_limit_k_min -14
_diffrn_reflns_limit_l_max 11
_diffrn_reflns_limit_l_min -11
_diffrn_reflns_number 29015
_diffrn_reflns_point_group_measured_fraction_full 1
_diffrn_reflns_point_group_measured_fraction_max 0.997
_diffrn_reflns_theta_full 25
_diffrn_reflns_theta_max 27.1
_diffrn_reflns_theta_min 2.345
_diffrn_standards_interval_count .
_diffrn_standards_interval_time .
_diffrn_standards_number 0
_exptl_absorpt_coefficient_mu 0.083
_exptl_absorpt_correction_T_max 0.9705
_exptl_absorpt_correction_T_min 0.9001
_exptl_absorpt_correction_type multi-scan
_exptl_absorpt_process_details 'Bruker SADABS, 1996'
_exptl_crystal_colour colourless
_exptl_crystal_density_diffrn 1.192
_exptl_crystal_density_meas ?
_exptl_crystal_density_method 'not measured'
_exptl_crystal_description prism
_exptl_crystal_F_000 328
_exptl_crystal_size_max 0.36
_exptl_crystal_size_mid 0.28
_exptl_crystal_size_min 0.24
_refine_diff_density_max 0.183
_refine_diff_density_min -0.146
_refine_diff_density_rms 0.031
_refine_ls_abs_structure_details
;
 Flack x determined using 1552 quotients [(I+)-(I-)]/[(I+)+(I-)]
 (Parsons and Flack (2004), Acta Cryst. A60, s61).
;
_refine_ls_abs_structure_Flack 0.2(3)
_refine_ls_extinction_coef 0.018(3)
_refine_ls_extinction_expression Fc^*^=kFc[1+0.001xFc^2^\l^3^/sin(2\q)]^-1/4^
_refine_ls_extinction_method SHELXL
_refine_ls_goodness_of_fit_ref 1.05
_refine_ls_hydrogen_treatment constr
_refine_ls_matrix_type full
_refine_ls_number_parameters 204
_refine_ls_number_reflns 3748
_refine_ls_number_restraints 1
_refine_ls_restrained_S_all 1.05
_refine_ls_R_factor_all 0.035
_refine_ls_R_factor_gt 0.0305
_refine_ls_shift/su_max 0
_refine_ls_shift/su_mean 0
_refine_ls_structure_factor_coef Fsqd
_refine_ls_weighting_details 'w=1/[\s^2^(Fo^2^)+(0.0308P)^2^+0.1310P] where P=(Fo^2^+2Fc^2^)/3'
_refine_ls_weighting_scheme calc
_refine_ls_wR_factor_gt 0.0683
_refine_ls_wR_factor_ref 0.071
_reflns_Friedel_coverage 0.899
_reflns_Friedel_fraction_full 1
_reflns_Friedel_fraction_max 0.997
_reflns_number_gt 3470
_reflns_number_total 3748
_reflns_threshold_expression 'I > 2\s(I)'
_cod_data_source_file 41467_2017_787_MOESM10_ESM.cif
_cod_data_source_block i16636
_cod_depositor_comments
;
The following automatic conversions were performed:

'_exptl_crystal_density_meas' value 'none' was changed to '?' - the
value is perceived as not measured.

Automatic conversion script
Id: cif_fix_values 5376 2017-05-30 11:51:03Z andrius 
;
_cod_original_sg_symbol_H-M 'P 21'
_cod_database_code 1547710

loop_
_symmetry_equiv_pos_as_xyz
'x, y, z'
'-x, y+1/2, -z'

loop_
_atom_site_label
_atom_site_type_symbol
_atom_site_fract_x
_atom_site_fract_y
_atom_site_fract_z
_atom_site_U_iso_or_equiv
_atom_site_adp_type
_atom_site_occupancy
_atom_site_site_symmetry_order
_atom_site_calc_flag
_atom_site_refinement_flags_posn
_atom_site_refinement_flags_adp
_atom_site_refinement_flags_occupancy
_atom_site_disorder_assembly
_atom_site_disorder_group
O1 O 0.21370(18) 0.31078(15) -0.04747(17) 0.0328(4) Uani 1 1 d . . . . .
O2 O 0.40716(14) 0.42457(11) 0.09212(14) 0.0179(3) Uani 1 1 d . . . . .
O3 O 0.34622(15) 0.50659(11) 0.48704(14) 0.0199(3) Uani 1 1 d . . . . .
O4 O 0.42697(18) 0.68795(13) 0.59737(16) 0.0291(3) Uani 1 1 d . . . . .
C1 C 0.2739(2) 0.35989(17) 0.0748(2) 0.0212(4) Uani 1 1 d . . . . .
C2 C 0.5006(2) 0.47226(16) 0.24248(19) 0.0147(3) Uani 1 1 d . . . . .
H2 H 0.5036 0.4103 0.3232 0.018 Uiso 1 1 calc R U . . .
C3 C 0.4283(2) 0.58957(16) 0.2798(2) 0.0167(4) Uani 1 1 d . . . . .
H3 H 0.5118 0.6271 0.3686 0.02 Uiso 1 1 calc R U . . .
C4 C 0.2857(2) 0.56559(16) 0.3365(2) 0.0181(4) Uani 1 1 d . . . . .
H4 H 0.2392 0.6457 0.3508 0.022 Uiso 1 1 calc R U . . .
C5 C 0.1514(2) 0.48406(17) 0.2425(2) 0.0207(4) Uani 1 1 d . . . . .
H5 H 0.0824 0.4691 0.3085 0.025 Uiso 1 1 calc R U . . .
C6 C 0.2053(2) 0.35761(17) 0.2057(2) 0.0211(4) Uani 1 1 d . . . . .
H6A H 0.2862 0.3254 0.2988 0.025 Uiso 1 1 calc R U . . .
H6B H 0.1133 0.3017 0.1793 0.025 Uiso 1 1 calc R U . . .
C7 C 0.6687(2) 0.48835(15) 0.23214(19) 0.0158(4) Uani 1 1 d . . . . .
H7 H 0.6653 0.5531 0.1546 0.019 Uiso 1 1 calc R U . . .
C8 C 0.7244(2) 0.36980(17) 0.1775(2) 0.0196(4) Uani 1 1 d . . . . .
H8A H 0.6639 0.3559 0.069 0.029 Uiso 1 1 calc R U . . .
H8B H 0.7072 0.3019 0.2397 0.029 Uiso 1 1 calc R U . . .
H8C H 0.8378 0.3759 0.1888 0.029 Uiso 1 1 calc R U . . .
C9 C 0.7824(2) 0.52830(16) 0.3861(2) 0.0164(4) Uani 1 1 d . . . . .
C10 C 0.8590(2) 0.64016(17) 0.4004(2) 0.0204(4) Uani 1 1 d . . . . .
H10 H 0.8351 0.6935 0.3146 0.024 Uiso 1 1 calc R U . . .
C11 C 0.9696(2) 0.67446(19) 0.5386(2) 0.0259(4) Uani 1 1 d . . . . .
H11 H 1.0207 0.7512 0.5471 0.031 Uiso 1 1 calc R U . . .
C12 C 1.0059(2) 0.5972(2) 0.6639(2) 0.0276(5) Uani 1 1 d . . . . .
H12 H 1.0834 0.6201 0.7579 0.033 Uiso 1 1 calc R U . . .
C13 C 0.9291(2) 0.48640(18) 0.6524(2) 0.0255(4) Uani 1 1 d . . . . .
H13 H 0.9532 0.4335 0.7388 0.031 Uiso 1 1 calc R U . . .
C14 C 0.8169(2) 0.45272(17) 0.5147(2) 0.0206(4) Uani 1 1 d . . . . .
H14 H 0.763 0.3773 0.508 0.025 Uiso 1 1 calc R U . . .
C15 C 0.3930(2) 0.68282(18) 0.1489(2) 0.0237(4) Uani 1 1 d . . . . .
H15A H 0.3337 0.6436 0.0516 0.036 Uiso 1 1 calc R U . . .
H15B H 0.4931 0.7151 0.1412 0.036 Uiso 1 1 calc R U . . .
H15C H 0.3296 0.7494 0.1702 0.036 Uiso 1 1 calc R U . . .
C16 C 0.4135(2) 0.57964(18) 0.6082(2) 0.0233(4) Uani 1 1 d . . . . .
C17 C 0.4698(3) 0.5087(2) 0.7542(2) 0.0389(6) Uani 1 1 d . . . . .
H17A H 0.3834 0.457 0.7636 0.058 Uiso 1 1 calc R U . . .
H17B H 0.5028 0.5647 0.8418 0.058 Uiso 1 1 calc R U . . .
H17C H 0.5601 0.4579 0.7532 0.058 Uiso 1 1 calc R U . . .
C18 C 0.0455(2) 0.5470(2) 0.0974(2) 0.0280(5) Uani 1 1 d . . . . .
H18A H 0.1042 0.5567 0.0237 0.042 Uiso 1 1 calc R U . . .
H18B H 0.014 0.627 0.1245 0.042 Uiso 1 1 calc R U . . .
H18C H -0.0495 0.4976 0.051 0.042 Uiso 1 1 calc R U . . .

loop_
_atom_site_aniso_label
_atom_site_aniso_U_11
_atom_site_aniso_U_22
_atom_site_aniso_U_33
_atom_site_aniso_U_23
_atom_site_aniso_U_13
_atom_site_aniso_U_12
O1 0.0290(8) 0.0419(9) 0.0266(8) -0.0141(7) 0.0076(6) -0.0136(7)
O2 0.0179(7) 0.0205(6) 0.0143(6) -0.0019(5) 0.0037(5) -0.0035(5)
O3 0.0260(7) 0.0186(7) 0.0162(6) 0.0022(5) 0.0085(5) 0.0026(5)
O4 0.0391(8) 0.0211(8) 0.0269(8) -0.0056(6) 0.0102(7) 0.0034(6)
C1 0.0182(9) 0.0210(9) 0.0235(10) -0.0021(8) 0.0054(8) -0.0036(7)
C2 0.0167(8) 0.0152(8) 0.0112(8) -0.0016(6) 0.0028(6) -0.0015(7)
C3 0.0189(9) 0.0143(8) 0.0170(8) 0.0010(7) 0.0060(7) 0.0008(7)
C4 0.0216(9) 0.0160(9) 0.0177(9) 0.0039(7) 0.0076(8) 0.0042(7)
C5 0.0180(9) 0.0247(10) 0.0211(9) 0.0030(8) 0.0085(7) 0.0004(8)
C6 0.0185(9) 0.0218(10) 0.0235(10) -0.0023(8) 0.0073(8) -0.0064(8)
C7 0.0177(8) 0.0158(9) 0.0139(8) 0.0008(7) 0.0052(7) -0.0004(7)
C8 0.0188(9) 0.0206(9) 0.0198(9) -0.0048(7) 0.0068(7) -0.0006(8)
C9 0.0151(9) 0.0181(9) 0.0167(9) -0.0032(7) 0.0062(7) -0.0001(7)
C10 0.0215(9) 0.0208(9) 0.0201(9) -0.0004(8) 0.0083(8) -0.0023(8)
C11 0.0262(10) 0.0251(10) 0.0266(11) -0.0059(8) 0.0084(8) -0.0092(9)
C12 0.0233(10) 0.0352(11) 0.0203(10) -0.0084(9) 0.0012(8) -0.0054(9)
C13 0.0279(10) 0.0278(11) 0.0181(9) 0.0008(8) 0.0036(8) 0.0009(9)
C14 0.0217(9) 0.0182(9) 0.0210(9) -0.0006(7) 0.0054(8) -0.0007(7)
C15 0.0265(10) 0.0187(9) 0.0279(10) 0.0071(8) 0.0114(8) 0.0043(8)
C16 0.0271(11) 0.0257(11) 0.0190(9) -0.0019(8) 0.0098(8) 0.0056(8)
C17 0.0573(15) 0.0375(13) 0.0188(10) 0.0035(9) 0.0078(10) 0.0068(12)
C18 0.0209(10) 0.0370(12) 0.0252(10) 0.0063(9) 0.0061(8) 0.0033(9)

loop_
_atom_type_symbol
_atom_type_description
_atom_type_scat_dispersion_real
_atom_type_scat_dispersion_imag
_atom_type_scat_source
C C 0.0033 0.0016 'International Tables Vol C Tables 4.2.6.8 and 6.1.1.4'
H H 0 0 'International Tables Vol C Tables 4.2.6.8 and 6.1.1.4'
O O 0.0106 0.006 'International Tables Vol C Tables 4.2.6.8 and 6.1.1.4'

loop_
_geom_angle_atom_site_label_1
_geom_angle_atom_site_label_2
_geom_angle_atom_site_label_3
_geom_angle
_geom_angle_site_symmetry_1
_geom_angle_site_symmetry_3
C1 O2 C2 121.12(13) . .
C16 O3 C4 116.45(14) . .
O1 C1 O2 117.52(17) . .
O1 C1 C6 124.02(17) . .
O2 C1 C6 118.41(15) . .
O2 C2 C3 111.15(14) . .
O2 C2 C7 104.86(13) . .
C3 C2 C7 113.67(14) . .
C2 C3 C15 112.79(14) . .
C2 C3 C4 112.32(14) . .
C15 C3 C4 113.15(15) . .
O3 C4 C5 105.02(14) . .
O3 C4 C3 107.39(14) . .
C5 C4 C3 119.48(15) . .
C4 C5 C18 112.35(16) . .
C4 C5 C6 114.42(15) . .
C18 C5 C6 111.52(16) . .
C1 C6 C5 112.94(16) . .
C9 C7 C2 110.52(13) . .
C9 C7 C8 111.18(14) . .
C2 C7 C8 109.98(14) . .
C10 C9 C14 118.54(17) . .
C10 C9 C7 120.37(16) . .
C14 C9 C7 121.05(16) . .
C11 C10 C9 120.70(18) . .
C12 C11 C10 120.11(19) . .
C11 C12 C13 119.96(18) . .
C12 C13 C14 119.92(18) . .
C13 C14 C9 120.72(18) . .
O4 C16 O3 123.56(18) . .
O4 C16 C17 125.26(19) . .
O3 C16 C17 111.18(17) . .

loop_
_geom_bond_atom_site_label_1
_geom_bond_atom_site_label_2
_geom_bond_distance
_geom_bond_site_symmetry_2
O1 C1 1.205(2) .
O2 C1 1.346(2) .
O2 C2 1.462(2) .
O3 C16 1.347(2) .
O3 C4 1.464(2) .
O4 C16 1.205(2) .
C1 C6 1.506(3) .
C2 C3 1.528(2) .
C2 C7 1.534(2) .
C3 C15 1.533(2) .
C3 C4 1.534(2) .
C4 C5 1.523(3) .
C5 C18 1.529(3) .
C5 C6 1.543(3) .
C7 C9 1.516(2) .
C7 C8 1.534(2) .
C9 C10 1.392(3) .
C9 C14 1.395(3) .
C10 C11 1.386(3) .
C11 C12 1.382(3) .
C12 C13 1.385(3) .
C13 C14 1.387(3) .
C16 C17 1.491(3) .
